data_1557331
loop_
_publ_author_name
'Payne, Daniel T.'
'Webre, Whitney A.'
'Gobeze, Habtom B.'
'Seetharaman, Sairaman'
'Matsushita, Yoshitaka'
'Karr, Paul A.'
'Chahal, Mandeep K.'
'Labuta, Jan'
'Jevasuwan, Wipakorn'
'Fukata, Naoki'
'Fossey, John S.'
'Ariga, Katsuhiko'
'D'Souza, Francis'
'Hill, Jonathan P.'

_publ_section_title
;
 Nanomolecular singlet oxygen photosensitizers based on
 hemiquinonoid-resorcinarenes, the fuchsonarenes.
;
_journal_issue 10
_journal_name_full 'Chemical science'
_journal_page_first 2614
_journal_page_last 2620
_journal_paper_doi 10.1039/d0sc00651c
_journal_volume 11
_journal_year 2020
_chemical_formula_sum 'C203.82 H244.63 Cl7.63 N0 O40'
_chemical_formula_weight 3604.93
_chemical_name_common rctt-2
_space_group_crystal_system triclinic
_space_group_IT_number 2
_space_group_name_Hall '-P 1'
_space_group_name_H-M_alt 'P -1'
_atom_sites_solution_hydrogens mixed
_audit_creation_method SHELXL-2013
_audit_update_record
;
2019-06-18 deposited with the CCDC.	2020-02-12 downloaded from the CCDC.
;
_cell_angle_alpha 84.7250(10)
_cell_angle_beta 81.7580(10)
_cell_angle_gamma 89.9360(10)
_cell_formula_units_Z 1
_cell_length_a 11.5721(4)
_cell_length_b 16.6408(5)
_cell_length_c 26.1539(8)
_cell_measurement_reflns_used 9986
_cell_measurement_temperature 160(2)
_cell_measurement_theta_max 30.84
_cell_measurement_theta_min 2.34
_cell_volume 4962.9(3)
_computing_cell_refinement 'CrystalClear (Rigaku, 1997--2002)'
_computing_data_collection 'CrystalClear (Rigaku, 1997--2002)'
_computing_data_reduction 'CrystalClear (Rigaku, 1997--2002)'
_computing_structure_refinement 'SHELXL-2013 (Sheldrick, 2013)'
_computing_structure_solution 'SHELXS-2013 (Sheldrick, 2013)'
_diffrn_ambient_temperature 160(2)
_diffrn_detector_area_resol_mean 28.5714
_diffrn_measured_fraction_theta_full 0.982
_diffrn_measured_fraction_theta_max 0.856
_diffrn_measurement_device
;
Rigaku AFC11 Saturn724+ (4x4 bin mode)
;
_diffrn_measurement_method dtprofit.ref
_diffrn_radiation_detector CCD
_diffrn_radiation_monochromator Confocal
_diffrn_radiation_source 'Rotating Anode'
_diffrn_radiation_type MoK\a
_diffrn_radiation_wavelength 0.71073
_diffrn_reflns_av_R_equivalents 0.0301
_diffrn_reflns_av_unetI/netI 0.0422
_diffrn_reflns_Laue_measured_fraction_full 0.982
_diffrn_reflns_Laue_measured_fraction_max 0.856
_diffrn_reflns_limit_h_max 16
_diffrn_reflns_limit_h_min -15
_diffrn_reflns_limit_k_max 24
_diffrn_reflns_limit_k_min -15
_diffrn_reflns_limit_l_max 35
_diffrn_reflns_limit_l_min -32
_diffrn_reflns_number 47447
_diffrn_reflns_point_group_measured_fraction_full 0.982
_diffrn_reflns_point_group_measured_fraction_max 0.856
_diffrn_reflns_theta_full 25.242
_diffrn_reflns_theta_max 30.953
_diffrn_reflns_theta_min 0.790
_exptl_absorpt_coefficient_mu 0.181
_exptl_absorpt_correction_T_max 0.7461
_exptl_absorpt_correction_T_min 0.6688
_exptl_absorpt_correction_type multi-scan
_exptl_absorpt_process_details
;
CrystalClear (Rigaku, 1997--2002)
;
_exptl_crystal_colour 'Pale yellow'
_exptl_crystal_density_diffrn 1.206
_exptl_crystal_description Chunk
_exptl_crystal_F_000 1917
_exptl_crystal_size_max 0.176
_exptl_crystal_size_mid 0.171
_exptl_crystal_size_min 0.115
_refine_diff_density_max 1.478
_refine_diff_density_min -0.858
_refine_diff_density_rms 0.082
_refine_ls_extinction_method none
_refine_ls_goodness_of_fit_ref 1.037
_refine_ls_hydrogen_treatment mixed
_refine_ls_matrix_type full
_refine_ls_number_parameters 1176
_refine_ls_number_reflns 26976
_refine_ls_number_restraints 0
_refine_ls_restrained_S_all 1.037
_refine_ls_R_factor_all 0.0916
_refine_ls_R_factor_gt 0.0698
_refine_ls_shift/su_max 0.001
_refine_ls_shift/su_mean 0.000
_refine_ls_structure_factor_coef Fsqd
_refine_ls_weighting_details 'w=1/[\s^2^(Fo^2^)+(0.1121P)^2^+2.5516P] where P=(Fo^2^+2Fc^2^)/3'
_refine_ls_weighting_scheme calc
_refine_ls_wR_factor_gt 0.1901
_refine_ls_wR_factor_ref 0.2105
_reflns_Friedel_coverage 0.000
_reflns_number_gt 19900
_reflns_number_total 26976
_reflns_threshold_expression 'I > 2\s(I)'
_cod_data_source_file d0sc00651c2.cif
_cod_data_source_block shelx
_cod_depositor_comments 'Adding full bibliography for 1557331--1557337.cif.'
_cod_database_code 1557331
_shelx_space_group_comment
;
The symmetry employed for this shelxl refinement is uniquely defined
by the following loop, which should always be used as a source of
symmetry information in preference to the above space-group names.
They are only intended as comments.
;
_shelx_estimated_absorpt_t_min 0.969
_shelx_estimated_absorpt_t_max 0.980
_shelxl_version_number 2013-4

loop_
_space_group_symop_operation_xyz
'x, y, z'
'-x, -y, -z'

loop_
_atom_site_label
_atom_site_type_symbol
_atom_site_fract_x
_atom_site_fract_y
_atom_site_fract_z
_atom_site_U_iso_or_equiv
_atom_site_adp_type
_atom_site_occupancy
_atom_site_site_symmetry_order
_atom_site_calc_flag
_atom_site_refinement_flags_posn
_atom_site_refinement_flags_adp
_atom_site_refinement_flags_occupancy
_atom_site_disorder_assembly
_atom_site_disorder_group
C01 C 0.6115(6) 0.3468(3) 0.2518(3) 0.140(3) Uani 0.889(3) 1 d . . P . .
H01A H 0.6289 0.4010 0.2332 0.168 Uiso 0.889(3) 1 calc R U P . .
H01B H 0.6623 0.3395 0.2792 0.168 Uiso 0.889(3) 1 calc R U P . .
Cl1 Cl 0.64201(13) 0.28342(12) 0.21375(9) 0.1414(8) Uani 0.889(3) 1 d . . P . .
Cl2 Cl 0.44795(19) 0.34345(12) 0.28470(6) 0.1404(8) Uani 0.889(3) 1 d . . P . .
C02 C 0.3823(2) 0.88432(16) 0.21362(9) 0.0458(5) Uani 1 1 d . . . . .
H02A H 0.3076 0.8630 0.2058 0.055 Uiso 1 1 calc R U . . .
H02B H 0.4099 0.9279 0.1862 0.055 Uiso 1 1 calc R U . . .
Cl3 Cl 0.48454(9) 0.80714(6) 0.21182(4) 0.0858(3) Uani 1 1 d . . . . .
Cl4 Cl 0.35750(7) 0.92496(6) 0.27349(3) 0.0689(2) Uani 1 1 d . . . . .
O1 O 0.6350(3) 0.4575(3) 0.66683(13) 0.164(2) Uani 1 1 d . . . . .
O2 O 0.92315(13) 0.55710(10) 0.71788(5) 0.0390(3) Uani 1 1 d . . . . .
O3 O 1.0681(2) 0.63703(14) 0.73464(9) 0.0702(6) Uani 1 1 d . . . . .
O4 O 0.97259(18) 0.91041(10) 0.60833(9) 0.0547(5) Uani 1 1 d . . . . .
H4O H 0.926(3) 0.910(2) 0.6321(14) 0.066 Uiso 1 1 d . U . . .
O5 O 0.83308(17) 0.93695(9) 0.40535(8) 0.0481(4) Uani 1 1 d . . . . .
H5O H 0.898(3) 0.9465(19) 0.4097(13) 0.058 Uiso 1 1 d . U . . .
O6 O 0.74682(12) 0.61407(8) 0.32445(5) 0.0296(3) Uani 1 1 d . . . . .
O7 O 0.65362(17) 0.51258(12) 0.29645(10) 0.0686(6) Uani 1 1 d . . . . .
O8 O 0.66467(11) 0.44775(8) 0.45567(5) 0.0260(3) Uani 1 1 d . . . . .
O9 O 0.50475(13) 0.40170(11) 0.51032(6) 0.0433(4) Uani 1 1 d . . . . .
O10 O 0.79400(12) 0.41301(8) 0.62287(5) 0.0319(3) Uani 1 1 d . . . . .
O11 O 0.27991(11) 1.05490(8) 0.16571(5) 0.0294(3) Uani 1 1 d . . . . .
O12 O 0.1787(2) 1.13793(14) 0.21753(11) 0.0793(7) Uani 1 1 d . . . . .
O13 O 0.18487(15) 1.40795(8) 0.08896(7) 0.0401(4) Uani 1 1 d . . . . .
O14 O 0.02251(14) 1.44422(8) -0.10893(7) 0.0406(4) Uani 1 1 d . . . . .
O15 O -0.09285(15) 1.19897(10) -0.23562(7) 0.0483(4) Uani 1 1 d . . . . .
H15O H 0.124(3) 1.4191(19) 0.0887(13) 0.058 Uiso 1 1 d . U . . .
O16 O 0.05739(11) 1.11713(8) -0.22168(5) 0.0297(3) Uani 1 1 d . . . . .
H16O H 0.075(2) 1.4670(16) -0.1107(10) 0.036 Uiso 1 1 d . U . . .
O17 O 0.21530(12) 0.95920(8) -0.13417(5) 0.0287(3) Uani 1 1 d . . . . .
O18 O 0.3969(2) 1.00091(18) -0.16464(8) 0.0839(8) Uani 1 1 d . . . . .
O19 O 0.32916(10) 0.93014(7) 0.03653(5) 0.0226(2) Uani 1 1 d . . . . .
O20 O 0.49469(12) 0.91421(10) -0.01829(6) 0.0371(3) Uani 1 1 d . . . . .
C1 C 0.5884(3) 0.64875(19) 0.28180(15) 0.0718(9) Uani 1 1 d . . . . .
H1A H 0.5257 0.6257 0.2660 0.108 Uiso 1 1 calc R U . . .
H1B H 0.6363 0.6857 0.2559 0.108 Uiso 1 1 calc R U . . .
H1C H 0.5544 0.6784 0.3109 0.108 Uiso 1 1 calc R U . . .
C2 C 0.66273(19) 0.58245(14) 0.30101(10) 0.0408(5) Uani 1 1 d . . . . .
C3 C 0.83514(15) 0.56373(11) 0.33942(7) 0.0254(3) Uani 1 1 d . . . . .
C4 C 0.90868(17) 0.52709(12) 0.30232(7) 0.0306(4) Uani 1 1 d . . . . .
H4 H 0.8969 0.5328 0.2670 0.037 Uiso 1 1 calc R U . . .
C5 C 0.85005(14) 0.55724(10) 0.39152(6) 0.0213(3) Uani 1 1 d . . . . .
C6 C 0.76440(14) 0.59755(10) 0.43109(6) 0.0204(3) Uani 1 1 d . . . . .
H6 H 0.6846 0.5888 0.4220 0.025 Uiso 1 1 calc R U . . .
C7 C 0.76626(13) 0.55420(10) 0.48495(6) 0.0199(3) Uani 1 1 d . . . . .
C8 C 0.81905(14) 0.58509(10) 0.52380(6) 0.0207(3) Uani 1 1 d . . . . .
H8 H 0.8522 0.6379 0.5176 0.025 Uiso 1 1 calc R U . . .
C9 C 0.82500(14) 0.54134(10) 0.57139(6) 0.0214(3) Uani 1 1 d . . . . .
C10 C 0.77899(15) 0.46308(10) 0.57800(7) 0.0237(3) Uani 1 1 d . . . . .
C11 C 0.7147(3) 0.4107(3) 0.66410(13) 0.0862(13) Uani 1 1 d . . . . .
C12 C 0.7457(3) 0.3510(3) 0.70627(13) 0.0903(14) Uani 1 1 d . . . . .
H12A H 0.8308 0.3489 0.7045 0.135 Uiso 1 1 calc R U . . .
H12B H 0.7153 0.2975 0.7018 0.135 Uiso 1 1 calc R U . . .
H12C H 0.7111 0.3675 0.7401 0.135 Uiso 1 1 calc R U . . .
C13 C 0.72503(15) 0.42991(10) 0.54097(7) 0.0247(3) Uani 1 1 d . . . . .
H13 H 0.6943 0.3764 0.5467 0.030 Uiso 1 1 calc R U . . .
C14 C 0.71718(14) 0.47708(10) 0.49526(6) 0.0219(3) Uani 1 1 d . . . . .
C15 C 0.55347(16) 0.41640(11) 0.46710(8) 0.0290(4) Uani 1 1 d . . . . .
C16 C 0.50494(19) 0.40491(15) 0.41820(9) 0.0416(5) Uani 1 1 d . . . . .
H16A H 0.4486 0.3599 0.4245 0.062 Uiso 1 1 calc R U . . .
H16B H 0.5686 0.3930 0.3911 0.062 Uiso 1 1 calc R U . . .
H16C H 0.4658 0.4543 0.4069 0.062 Uiso 1 1 calc R U . . .
C17 C 0.87584(15) 0.57438(10) 0.61588(7) 0.0235(3) Uani 1 1 d . . . . .
H17 H 0.8130 0.5670 0.6465 0.028 Uiso 1 1 calc R U . . .
C18 C 0.97769(15) 0.52431(10) 0.63109(7) 0.0234(3) Uani 1 1 d . . . . .
C19 C 1.00033(16) 0.51794(12) 0.68208(7) 0.0286(4) Uani 1 1 d . . . . .
C20 C 0.9663(3) 0.62143(17) 0.73869(9) 0.0512(6) Uani 1 1 d . . . . .
C22 C 0.90544(16) 0.66429(11) 0.60895(7) 0.0265(3) Uani 1 1 d . . . . .
C21 C 0.8677(3) 0.6669(2) 0.76562(13) 0.0768(10) Uani 1 1 d . . . . .
H21A H 0.8213 0.6918 0.7400 0.115 Uiso 1 1 calc R U . . .
H21B H 0.8990 0.7091 0.7838 0.115 Uiso 1 1 calc R U . . .
H21C H 0.8181 0.6298 0.7907 0.115 Uiso 1 1 calc R U . . .
C23 C 1.01689(18) 0.69294(12) 0.60990(9) 0.0357(4) Uani 1 1 d . . . . .
H23 H 1.0787 0.6554 0.6104 0.043 Uiso 1 1 calc R U . . .
C24 C 1.0424(2) 0.77509(13) 0.61017(10) 0.0430(5) Uani 1 1 d . . . . .
C25 C 0.9498(2) 0.82855(12) 0.60797(10) 0.0409(5) Uani 1 1 d . . . . .
C26 C 0.83505(19) 0.80250(12) 0.60462(8) 0.0337(4) Uani 1 1 d . . . . .
C27 C 0.81607(17) 0.71985(11) 0.60619(7) 0.0288(4) Uani 1 1 d . . . . .
H27 H 0.7392 0.7005 0.6054 0.035 Uiso 1 1 calc R U . . .
C28 C 1.1660(2) 0.80323(16) 0.61610(14) 0.0630(8) Uani 1 1 d . . . . .
C29 C 1.2177(3) 0.86136(18) 0.56977(17) 0.0753(10) Uani 1 1 d . . . . .
H29A H 1.2948 0.8802 0.5753 0.113 Uiso 1 1 calc R U . . .
H29B H 1.1661 0.9076 0.5663 0.113 Uiso 1 1 calc R U . . .
H29C H 1.2254 0.8334 0.5381 0.113 Uiso 1 1 calc R U . . .
C30 C 1.1631(4) 0.8437(2) 0.66773(17) 0.0891(12) Uani 1 1 d . . . . .
H30A H 1.2422 0.8612 0.6712 0.134 Uiso 1 1 calc R U . . .
H30B H 1.1337 0.8047 0.6971 0.134 Uiso 1 1 calc R U . . .
H30C H 1.1117 0.8905 0.6673 0.134 Uiso 1 1 calc R U . . .
C31 C 1.2479(3) 0.73157(19) 0.62006(19) 0.0806(12) Uani 1 1 d . . . . .
H31A H 1.3238 0.7503 0.6271 0.121 Uiso 1 1 calc R U . . .
H31B H 1.2582 0.7064 0.5873 0.121 Uiso 1 1 calc R U . . .
H31C H 1.2142 0.6920 0.6483 0.121 Uiso 1 1 calc R U . . .
C32 C 0.78515(15) 0.68812(10) 0.42650(6) 0.0224(3) Uani 1 1 d . . . . .
C33 C 0.69222(16) 0.73957(11) 0.42039(7) 0.0275(3) Uani 1 1 d . . . . .
H33 H 0.6165 0.7169 0.4213 0.033 Uiso 1 1 calc R U . . .
C35 C 0.81962(18) 0.85375(11) 0.41290(8) 0.0329(4) Uani 1 1 d . . . . .
C34 C 0.70648(18) 0.82321(11) 0.41293(8) 0.0319(4) Uani 1 1 d . . . . .
C36 C 0.91579(17) 0.80419(11) 0.41997(8) 0.0303(4) Uani 1 1 d . . . . .
C38 C 1.03922(19) 0.83813(12) 0.42095(10) 0.0411(5) Uani 1 1 d . . . . .
C37 C 0.89480(15) 0.72083(10) 0.42574(7) 0.0259(3) Uani 1 1 d . . . . .
H37 H 0.9584 0.6856 0.4292 0.031 Uiso 1 1 calc R U . . .
C39 C 1.1255(2) 0.77047(15) 0.43155(14) 0.0572(7) Uani 1 1 d . . . . .
H39A H 1.2019 0.7942 0.4338 0.086 Uiso 1 1 calc R U . . .
H39B H 1.1332 0.7352 0.4033 0.086 Uiso 1 1 calc R U . . .
H39C H 1.0965 0.7389 0.4644 0.086 Uiso 1 1 calc R U . . .
C40 C 1.0379(2) 0.89239(15) 0.46542(11) 0.0501(6) Uani 1 1 d . . . . .
H40A H 1.1178 0.9100 0.4674 0.075 Uiso 1 1 calc R U . . .
H40B H 1.0053 0.8621 0.4982 0.075 Uiso 1 1 calc R U . . .
H40C H 0.9897 0.9397 0.4590 0.075 Uiso 1 1 calc R U . . .
C41 C 1.0868(3) 0.88416(17) 0.36823(12) 0.0605(8) Uani 1 1 d . . . . .
H41A H 1.1616 0.9101 0.3707 0.091 Uiso 1 1 calc R U . . .
H41B H 1.0309 0.9254 0.3591 0.091 Uiso 1 1 calc R U . . .
H41C H 1.0983 0.8462 0.3415 0.091 Uiso 1 1 calc R U . . .
C42 C 0.6026(2) 0.87801(13) 0.40339(10) 0.0440(5) Uani 1 1 d . . . . .
C43 C 0.5782(3) 0.93631(16) 0.44660(12) 0.0585(7) Uani 1 1 d . . . . .
H43A H 0.5153 0.9730 0.4390 0.088 Uiso 1 1 calc R U . . .
H43B H 0.6491 0.9677 0.4480 0.088 Uiso 1 1 calc R U . . .
H43C H 0.5548 0.9050 0.4801 0.088 Uiso 1 1 calc R U . . .
C44 C 0.6289(3) 0.92611(18) 0.34980(12) 0.0638(8) Uani 1 1 d . . . . .
H44A H 0.5631 0.9614 0.3442 0.096 Uiso 1 1 calc R U . . .
H44B H 0.6406 0.8886 0.3228 0.096 Uiso 1 1 calc R U . . .
H44C H 0.6998 0.9589 0.3483 0.096 Uiso 1 1 calc R U . . .
C45 C 0.4908(2) 0.82916(16) 0.40399(13) 0.0568(7) Uani 1 1 d . . . . .
H45A H 0.4270 0.8658 0.3976 0.085 Uiso 1 1 calc R U . . .
H45B H 0.4708 0.7983 0.4379 0.085 Uiso 1 1 calc R U . . .
H45C H 0.5027 0.7919 0.3768 0.085 Uiso 1 1 calc R U . . .
C46 C 0.2807(3) 0.9401(2) -0.22083(10) 0.0698(9) Uani 1 1 d . . . . .
H46A H 0.3513 0.9429 -0.2466 0.105 Uiso 1 1 calc R U . . .
H46B H 0.2201 0.9738 -0.2342 0.105 Uiso 1 1 calc R U . . .
H46C H 0.2526 0.8840 -0.2139 0.105 Uiso 1 1 calc R U . . .
C47 C 0.3083(2) 0.96992(15) -0.17165(9) 0.0447(5) Uani 1 1 d . . . . .
C48 C 0.22310(14) 0.99032(10) -0.08662(6) 0.0207(3) Uani 1 1 d . . . . .
C49 C 0.27400(14) 0.94364(10) -0.04979(6) 0.0215(3) Uani 1 1 d . . . . .
H49 H 0.3053 0.8923 -0.0566 0.026 Uiso 1 1 calc R U . . .
C50 C 0.27805(13) 0.97400(9) -0.00261(6) 0.0193(3) Uani 1 1 d . . . . .
C51 C 0.22975(13) 1.04810(9) 0.00929(6) 0.0179(3) Uani 1 1 d . . . . .
C52 C 0.17769(13) 1.09240(9) -0.02912(6) 0.0187(3) Uani 1 1 d . . . . .
H52 H 0.1435 1.1428 -0.0218 0.022 Uiso 1 1 calc R U . . .
C53 C 0.17410(13) 1.06532(9) -0.07786(6) 0.0181(3) Uani 1 1 d . . . . .
C54 C 0.44353(15) 0.90850(10) 0.02473(7) 0.0254(3) Uani 1 1 d . . . . .
C55 C 0.49255(17) 0.87940(13) 0.07266(9) 0.0370(4) Uani 1 1 d . . . . .
H55A H 0.5625 0.8476 0.0634 0.056 Uiso 1 1 calc R U . . .
H55B H 0.4342 0.8457 0.0959 0.056 Uiso 1 1 calc R U . . .
H55C H 0.5132 0.9258 0.0902 0.056 Uiso 1 1 calc R U . . .
C56 C 0.11900(13) 1.11062(9) -0.12138(6) 0.0188(3) Uani 1 1 d . . . . .
H56 H 0.1786 1.1111 -0.1531 0.023 Uiso 1 1 calc R U . . .
C57 C 0.01431(13) 1.06428(9) -0.13301(6) 0.0190(3) Uani 1 1 d . . . . .
C58 C -0.01474(15) 1.06928(10) -0.18284(6) 0.0229(3) Uani 1 1 d . . . . .
C59 C 0.0087(2) 1.18342(13) -0.24435(8) 0.0371(4) Uani 1 1 d . . . . .
C60 C 0.1002(3) 1.23250(19) -0.28002(11) 0.0607(8) Uani 1 1 d . . . . .
H60A H 0.0629 1.2757 -0.2996 0.091 Uiso 1 1 calc R U . . .
H60B H 0.1436 1.1978 -0.3042 0.091 Uiso 1 1 calc R U . . .
H60C H 0.1540 1.2561 -0.2597 0.091 Uiso 1 1 calc R U . . .
C61 C 0.09085(14) 1.19936(10) -0.11428(6) 0.0212(3) Uani 1 1 d . . . . .
C62 C -0.02144(15) 1.22854(10) -0.11259(7) 0.0261(3) Uani 1 1 d . . . . .
H62 H -0.0840 1.1914 -0.1120 0.031 Uiso 1 1 calc R U . . .
C63 C -0.04654(16) 1.31071(11) -0.11173(8) 0.0292(4) Uani 1 1 d . . . . .
C64 C 0.04727(17) 1.36312(10) -0.11056(8) 0.0290(4) Uani 1 1 d . . . . .
C65 C 0.16344(16) 1.33631(10) -0.11145(7) 0.0265(3) Uani 1 1 d . . . . .
C66 C 0.18193(15) 1.25369(10) -0.11380(7) 0.0236(3) Uani 1 1 d . . . . .
H66 H 0.2592 1.2339 -0.1151 0.028 Uiso 1 1 calc R U . . .
C67 C -0.17172(18) 1.34132(12) -0.11428(10) 0.0392(5) Uani 1 1 d . . . . .
C68 C -0.2552(2) 1.27180(15) -0.11869(14) 0.0580(8) Uani 1 1 d . . . . .
H68A H -0.3338 1.2929 -0.1203 0.087 Uiso 1 1 calc R U . . .
H68B H -0.2568 1.2323 -0.0884 0.087 Uiso 1 1 calc R U . . .
H68C H -0.2283 1.2457 -0.1503 0.087 Uiso 1 1 calc R U . . .
C69 C -0.1721(3) 1.40095(17) -0.16297(12) 0.0571(7) Uani 1 1 d . . . . .
H69A H -0.2525 1.4166 -0.1663 0.086 Uiso 1 1 calc R U . . .
H69B H -0.1381 1.3751 -0.1938 0.086 Uiso 1 1 calc R U . . .
H69C H -0.1258 1.4491 -0.1598 0.086 Uiso 1 1 calc R U . . .
C70 C -0.2199(2) 1.38172(15) -0.06523(11) 0.0470(6) Uani 1 1 d . . . . .
H70A H -0.2979 1.4028 -0.0686 0.071 Uiso 1 1 calc R U . . .
H70B H -0.1678 1.4262 -0.0609 0.071 Uiso 1 1 calc R U . . .
H70C H -0.2248 1.3420 -0.0349 0.071 Uiso 1 1 calc R U . . .
C71 C 0.26603(17) 1.39449(11) -0.10979(9) 0.0346(4) Uani 1 1 d . . . . .
C72 C 0.2812(3) 1.45651(15) -0.15786(12) 0.0556(7) Uani 1 1 d . . . . .
H72A H 0.3480 1.4921 -0.1566 0.083 Uiso 1 1 calc R U . . .
H72B H 0.2103 1.4887 -0.1582 0.083 Uiso 1 1 calc R U . . .
H72C H 0.2951 1.4281 -0.1894 0.083 Uiso 1 1 calc R U . . .
C73 C 0.2463(2) 1.43745(14) -0.05939(11) 0.0468(6) Uani 1 1 d . . . . .
H73A H 0.3122 1.4740 -0.0587 0.070 Uiso 1 1 calc R U . . .
H73B H 0.2401 1.3971 -0.0293 0.070 Uiso 1 1 calc R U . . .
H73C H 0.1740 1.4684 -0.0582 0.070 Uiso 1 1 calc R U . . .
C74 C 0.38192(19) 1.34993(14) -0.10928(12) 0.0474(6) Uani 1 1 d . . . . .
H74A H 0.4441 1.3886 -0.1065 0.071 Uiso 1 1 calc R U . . .
H74B H 0.4009 1.3238 -0.1415 0.071 Uiso 1 1 calc R U . . .
H74C H 0.3749 1.3090 -0.0795 0.071 Uiso 1 1 calc R U . . .
C75 C 0.23712(13) 1.07446(9) 0.06294(6) 0.0181(3) Uani 1 1 d . . . . .
H75 H 0.3182 1.0621 0.0701 0.022 Uiso 1 1 calc R U . . .
C76 C 0.15539(13) 1.02422(9) 0.10474(6) 0.0182(3) Uani 1 1 d . . . . .
C77 C 0.05791(13) 0.98295(9) 0.09464(6) 0.0184(3) Uani 1 1 d . . . . .
H77 H 0.0399 0.9871 0.0602 0.022 Uiso 1 1 calc R U . . .
C78 C 0.17791(14) 1.01790(10) 0.15582(7) 0.0226(3) Uani 1 1 d . . . . .
C79 C 0.10896(15) 0.97229(11) 0.19513(7) 0.0258(3) Uani 1 1 d . . . . .
H79 H 0.1256 0.9694 0.2298 0.031 Uiso 1 1 calc R U . . .
C80 C 0.2698(2) 1.11553(14) 0.19779(9) 0.0421(5) Uani 1 1 d . . . . .
C81 C 0.3871(3) 1.14646(18) 0.20365(10) 0.0564(7) Uani 1 1 d . . . . .
H81A H 0.3787 1.1967 0.2206 0.085 Uiso 1 1 calc R U . . .
H81B H 0.4340 1.1568 0.1694 0.085 Uiso 1 1 calc R U . . .
H81C H 0.4259 1.1063 0.2249 0.085 Uiso 1 1 calc R U . . .
C82 C 0.22090(14) 1.16419(9) 0.06785(6) 0.0198(3) Uani 1 1 d . . . . .
C83 C 0.11106(14) 1.19833(10) 0.07212(7) 0.0221(3) Uani 1 1 d . . . . .
H83 H 0.0452 1.1649 0.0709 0.026 Uiso 1 1 calc R U . . .
C84 C 0.09382(15) 1.27998(10) 0.07813(7) 0.0243(3) Uani 1 1 d . . . . .
C85 C 0.19406(16) 1.32696(10) 0.08139(7) 0.0275(4) Uani 1 1 d . . . . .
C86 C 0.30689(16) 1.29511(11) 0.07742(7) 0.0269(3) Uani 1 1 d . . . . .
C87 C 0.31688(14) 1.21307(10) 0.07027(7) 0.0232(3) Uani 1 1 d . . . . .
H87 H 0.3923 1.1898 0.0669 0.028 Uiso 1 1 calc R U . . .
C88 C 0.41567(18) 1.34614(12) 0.08153(8) 0.0338(4) Uani 1 1 d . . . . .
C89 C 0.52781(18) 1.29626(14) 0.07562(11) 0.0437(5) Uani 1 1 d . . . . .
H89A H 0.5951 1.3311 0.0773 0.066 Uiso 1 1 calc R U . . .
H89B H 0.5373 1.2733 0.0421 0.066 Uiso 1 1 calc R U . . .
H89C H 0.5225 1.2526 0.1037 0.066 Uiso 1 1 calc R U . . .
C90 C 0.4048(2) 1.38060(15) 0.13440(10) 0.0474(6) Uani 1 1 d . . . . .
H90A H 0.4752 1.4121 0.1364 0.071 Uiso 1 1 calc R U . . .
H90B H 0.3958 1.3362 0.1621 0.071 Uiso 1 1 calc R U . . .
H90C H 0.3364 1.4155 0.1385 0.071 Uiso 1 1 calc R U . . .
C91 C 0.4340(2) 1.41565(14) 0.03805(11) 0.0477(6) Uani 1 1 d . . . . .
H91A H 0.5019 1.4482 0.0422 0.072 Uiso 1 1 calc R U . . .
H91B H 0.3644 1.4495 0.0400 0.072 Uiso 1 1 calc R U . . .
H91C H 0.4471 1.3935 0.0043 0.072 Uiso 1 1 calc R U . . .
C92 C -0.02947(17) 1.31569(11) 0.08042(8) 0.0323(4) Uani 1 1 d . . . . .
C93 C -0.11971(18) 1.25154(13) 0.07367(12) 0.0466(6) Uani 1 1 d . . . . .
H93A H -0.1965 1.2765 0.0736 0.070 Uiso 1 1 calc R U . . .
H93B H -0.1237 1.2089 0.1023 0.070 Uiso 1 1 calc R U . . .
H93C H -0.0966 1.2282 0.0407 0.070 Uiso 1 1 calc R U . . .
C94 C -0.0317(2) 1.38209(13) 0.03534(9) 0.0407(5) Uani 1 1 d . . . . .
H94A H -0.1112 1.4026 0.0358 0.061 Uiso 1 1 calc R U . . .
H94B H -0.0065 1.3595 0.0023 0.061 Uiso 1 1 calc R U . . .
H94C H 0.0212 1.4263 0.0393 0.061 Uiso 1 1 calc R U . . .
C95 C -0.0693(2) 1.34828(14) 0.13315(10) 0.0446(5) Uani 1 1 d . . . . .
H95A H -0.1479 1.3705 0.1336 0.067 Uiso 1 1 calc R U . . .
H95B H -0.0151 1.3908 0.1386 0.067 Uiso 1 1 calc R U . . .
H95C H -0.0704 1.3043 0.1609 0.067 Uiso 1 1 calc R U . . .
C96 C 0.94560(14) 0.51348(10) 0.40486(6) 0.0219(3) Uiso 1 1 d . . . . .
H96 H 0.9590 0.5092 0.4400 0.026 Uiso 1 1 calc R U . . .
C97 C 0.7334(2) 0.86192(12) 0.60042(10) 0.0409(5) Uani 1 1 d . . . . .
C98 C 0.6211(2) 0.81817(15) 0.59326(13) 0.0546(7) Uani 1 1 d . . . . .
H98A H 0.5602 0.8578 0.5883 0.082 Uiso 1 1 calc R U . . .
H98B H 0.5953 0.7812 0.6241 0.082 Uiso 1 1 calc R U . . .
H98C H 0.6362 0.7875 0.5628 0.082 Uiso 1 1 calc R U . . .
C99 C 0.7084(3) 0.90512(18) 0.65051(12) 0.0676(8) Uani 1 1 d . . . . .
H99A H 0.6439 0.9427 0.6477 0.101 Uiso 1 1 calc R U . . .
H99B H 0.7783 0.9350 0.6553 0.101 Uiso 1 1 calc R U . . .
H99C H 0.6870 0.8651 0.6803 0.101 Uiso 1 1 calc R U . . .
C100 C 0.7621(2) 0.92274(15) 0.55290(12) 0.0540(6) Uani 1 1 d . . . . .
H11V H 0.6976 0.9607 0.5513 0.081 Uiso 1 1 calc R U . . .
H11W H 0.7732 0.8941 0.5215 0.081 Uiso 1 1 calc R U . . .
H11X H 0.8338 0.9524 0.5555 0.081 Uiso 1 1 calc R U . . .

loop_
_atom_site_aniso_label
_atom_site_aniso_U_11
_atom_site_aniso_U_22
_atom_site_aniso_U_33
_atom_site_aniso_U_23
_atom_site_aniso_U_13
_atom_site_aniso_U_12
C01 0.154(5) 0.086(3) 0.196(7) 0.046(4) -0.113(5) -0.075(4)
Cl1 0.0769(8) 0.1553(16) 0.207(2) -0.0677(14) -0.0403(10) -0.0096(9)
Cl2 0.1877(19) 0.1661(17) 0.0756(9) -0.0466(9) -0.0241(10) 0.0120(13)
C02 0.0513(13) 0.0509(14) 0.0362(11) -0.0054(10) -0.0090(10) 0.0109(10)
Cl3 0.1005(7) 0.0802(6) 0.0752(5) 0.0036(4) -0.0147(5) 0.0514(5)
Cl4 0.0654(4) 0.1058(6) 0.0375(3) -0.0190(4) -0.0061(3) 0.0078(4)
O1 0.109(2) 0.241(5) 0.099(2) 0.102(3) 0.0584(19) 0.095(3)
O2 0.0420(8) 0.0533(9) 0.0240(7) -0.0119(6) -0.0071(6) 0.0185(7)
O3 0.0705(14) 0.0805(15) 0.0680(13) -0.0463(12) -0.0143(11) 0.0071(11)
O4 0.0595(11) 0.0256(7) 0.0843(15) -0.0193(9) -0.0194(10) 0.0003(7)
O5 0.0595(10) 0.0177(7) 0.0643(11) 0.0040(7) -0.0040(9) 0.0026(7)
O6 0.0331(7) 0.0306(7) 0.0265(6) 0.0010(5) -0.0109(5) 0.0074(5)
O7 0.0517(11) 0.0481(11) 0.1151(19) -0.0163(11) -0.0371(11) 0.0000(8)
O8 0.0269(6) 0.0267(6) 0.0253(6) -0.0036(5) -0.0059(5) -0.0066(5)
O9 0.0294(7) 0.0571(10) 0.0413(9) 0.0044(7) -0.0035(6) -0.0097(7)
O10 0.0360(7) 0.0301(7) 0.0285(7) 0.0105(5) -0.0092(5) -0.0023(5)
O11 0.0309(6) 0.0337(7) 0.0252(6) -0.0017(5) -0.0100(5) -0.0105(5)
O12 0.0679(14) 0.0658(13) 0.1128(19) -0.0595(14) -0.0099(13) -0.0026(10)
O13 0.0488(9) 0.0187(6) 0.0548(10) -0.0105(6) -0.0098(8) 0.0002(6)
O14 0.0391(8) 0.0165(6) 0.0669(11) -0.0026(7) -0.0116(8) 0.0013(5)
O15 0.0508(10) 0.0418(9) 0.0494(10) 0.0173(8) -0.0111(8) 0.0018(7)
O16 0.0320(6) 0.0350(7) 0.0205(6) 0.0075(5) -0.0046(5) -0.0086(5)
O17 0.0363(7) 0.0282(6) 0.0243(6) -0.0103(5) -0.0090(5) 0.0066(5)
O18 0.0687(14) 0.125(2) 0.0521(12) -0.0329(13) 0.0287(10) -0.0380(14)
O19 0.0220(5) 0.0218(6) 0.0229(6) 0.0020(5) -0.0025(4) 0.0054(4)
O20 0.0252(6) 0.0517(9) 0.0335(7) -0.0055(6) -0.0006(5) 0.0086(6)
C1 0.0579(17) 0.0647(18) 0.105(3) -0.0128(17) -0.0499(17) 0.0233(14)
C2 0.0324(10) 0.0424(12) 0.0499(13) -0.0029(10) -0.0143(9) 0.0035(8)
C3 0.0290(8) 0.0238(8) 0.0237(8) 0.0016(6) -0.0077(6) 0.0034(6)
C4 0.0370(9) 0.0362(10) 0.0194(8) -0.0010(7) -0.0084(7) 0.0072(8)
C5 0.0250(7) 0.0179(7) 0.0209(7) 0.0005(6) -0.0042(6) -0.0015(6)
C6 0.0218(7) 0.0198(7) 0.0199(7) -0.0001(6) -0.0046(6) 0.0005(6)
C7 0.0205(7) 0.0184(7) 0.0209(7) -0.0006(6) -0.0034(6) 0.0008(5)
C8 0.0224(7) 0.0173(7) 0.0219(7) -0.0002(6) -0.0031(6) -0.0001(5)
C9 0.0227(7) 0.0207(7) 0.0211(7) -0.0016(6) -0.0041(6) 0.0024(6)
C10 0.0251(7) 0.0217(8) 0.0232(8) 0.0041(6) -0.0043(6) -0.0003(6)
C11 0.0581(17) 0.128(3) 0.0548(18) 0.051(2) 0.0132(14) 0.0310(19)
C12 0.073(2) 0.132(3) 0.0513(18) 0.055(2) 0.0003(15) 0.018(2)
C13 0.0263(8) 0.0188(8) 0.0286(8) 0.0028(6) -0.0054(6) -0.0040(6)
C14 0.0227(7) 0.0214(8) 0.0220(8) -0.0020(6) -0.0042(6) -0.0015(6)
C15 0.0256(8) 0.0249(8) 0.0376(10) -0.0033(7) -0.0076(7) -0.0023(6)
C16 0.0353(10) 0.0490(13) 0.0450(12) -0.0129(10) -0.0151(9) -0.0064(9)
C17 0.0272(8) 0.0231(8) 0.0213(8) -0.0039(6) -0.0064(6) 0.0035(6)
C18 0.0273(8) 0.0224(8) 0.0213(8) -0.0020(6) -0.0061(6) 0.0024(6)
C19 0.0336(9) 0.0332(9) 0.0196(8) -0.0045(7) -0.0046(7) 0.0068(7)
C20 0.0641(16) 0.0616(16) 0.0339(11) -0.0230(11) -0.0158(11) 0.0241(12)
C22 0.0336(9) 0.0231(8) 0.0251(8) -0.0069(7) -0.0091(7) 0.0042(7)
C21 0.087(2) 0.092(2) 0.0603(18) -0.0452(17) -0.0172(16) 0.0460(19)
C23 0.0375(10) 0.0261(9) 0.0474(12) -0.0080(8) -0.0165(9) 0.0025(7)
C24 0.0435(11) 0.0283(10) 0.0635(15) -0.0115(10) -0.0245(11) -0.0012(8)
C25 0.0512(12) 0.0233(9) 0.0525(13) -0.0131(9) -0.0166(10) 0.0009(8)
C26 0.0420(10) 0.0253(9) 0.0359(10) -0.0105(8) -0.0077(8) 0.0067(7)
C27 0.0326(9) 0.0257(9) 0.0296(9) -0.0080(7) -0.0067(7) 0.0049(7)
C28 0.0529(15) 0.0402(13) 0.106(2) -0.0149(14) -0.0393(16) -0.0065(11)
C29 0.0505(16) 0.0462(15) 0.131(3) -0.0115(18) -0.0182(18) -0.0133(12)
C30 0.090(3) 0.073(2) 0.122(3) -0.037(2) -0.059(2) -0.0101(19)
C31 0.0465(15) 0.0537(16) 0.153(4) -0.019(2) -0.0489(19) -0.0014(12)
C32 0.0274(8) 0.0191(7) 0.0196(7) 0.0017(6) -0.0021(6) 0.0014(6)
C33 0.0291(8) 0.0253(8) 0.0272(9) 0.0013(7) -0.0040(7) 0.0036(6)
C35 0.0431(10) 0.0181(8) 0.0349(10) 0.0026(7) 0.0002(8) 0.0019(7)
C34 0.0369(10) 0.0233(9) 0.0347(10) 0.0011(7) -0.0048(8) 0.0079(7)
C36 0.0329(9) 0.0198(8) 0.0353(10) 0.0003(7) 0.0031(7) -0.0033(7)
C38 0.0364(10) 0.0246(9) 0.0592(14) -0.0065(9) 0.0056(9) -0.0082(8)
C37 0.0276(8) 0.0196(8) 0.0293(9) 0.0003(7) -0.0011(7) 0.0011(6)
C39 0.0300(10) 0.0370(12) 0.106(2) -0.0176(14) -0.0066(12) -0.0056(9)
C40 0.0470(13) 0.0348(11) 0.0680(17) -0.0106(11) -0.0035(11) -0.0105(10)
C41 0.0584(16) 0.0459(14) 0.0686(18) -0.0116(13) 0.0240(13) -0.0200(12)
C42 0.0489(12) 0.0308(10) 0.0535(14) -0.0005(10) -0.0137(10) 0.0168(9)
C43 0.0589(15) 0.0441(13) 0.0735(18) -0.0123(13) -0.0084(13) 0.0272(12)
C44 0.0774(19) 0.0508(15) 0.0629(17) 0.0145(13) -0.0214(15) 0.0245(14)
C45 0.0428(13) 0.0468(14) 0.084(2) -0.0043(13) -0.0215(13) 0.0188(11)
C46 0.099(2) 0.083(2) 0.0309(13) -0.0228(13) -0.0087(14) 0.0161(18)
C47 0.0573(14) 0.0474(13) 0.0279(10) -0.0094(9) 0.0025(9) 0.0047(11)
C48 0.0221(7) 0.0201(7) 0.0205(7) -0.0051(6) -0.0034(6) 0.0008(6)
C49 0.0225(7) 0.0169(7) 0.0252(8) -0.0037(6) -0.0028(6) 0.0034(5)
C50 0.0184(7) 0.0177(7) 0.0212(7) 0.0004(6) -0.0021(5) 0.0027(5)
C51 0.0167(6) 0.0169(7) 0.0195(7) -0.0015(6) -0.0014(5) 0.0002(5)
C52 0.0188(6) 0.0155(7) 0.0214(7) -0.0015(6) -0.0020(5) 0.0001(5)
C53 0.0178(6) 0.0160(7) 0.0199(7) 0.0002(6) -0.0024(5) -0.0007(5)
C54 0.0227(7) 0.0227(8) 0.0314(9) -0.0031(7) -0.0052(6) 0.0039(6)
C55 0.0290(9) 0.0395(11) 0.0419(11) 0.0090(9) -0.0108(8) 0.0033(8)
C56 0.0208(7) 0.0160(7) 0.0197(7) -0.0001(6) -0.0036(5) 0.0004(5)
C57 0.0210(7) 0.0162(7) 0.0201(7) -0.0016(6) -0.0039(5) 0.0013(5)
C58 0.0277(8) 0.0214(8) 0.0187(7) 0.0021(6) -0.0027(6) -0.0025(6)
C59 0.0480(12) 0.0347(10) 0.0288(10) 0.0094(8) -0.0134(8) -0.0101(9)
C60 0.0638(17) 0.0626(17) 0.0491(15) 0.0313(13) -0.0084(12) -0.0221(13)
C61 0.0263(7) 0.0164(7) 0.0203(7) 0.0010(6) -0.0036(6) 0.0003(6)
C62 0.0261(8) 0.0200(8) 0.0333(9) -0.0022(7) -0.0077(7) 0.0013(6)
C63 0.0293(8) 0.0211(8) 0.0388(10) -0.0027(7) -0.0105(7) 0.0045(6)
C64 0.0345(9) 0.0166(8) 0.0358(10) -0.0001(7) -0.0069(7) 0.0019(6)
C65 0.0304(8) 0.0183(8) 0.0301(9) 0.0008(7) -0.0037(7) -0.0020(6)
C66 0.0261(8) 0.0191(8) 0.0253(8) 0.0003(6) -0.0038(6) -0.0007(6)
C67 0.0344(10) 0.0268(9) 0.0605(14) -0.0088(9) -0.0174(9) 0.0100(8)
C68 0.0315(11) 0.0423(13) 0.108(2) -0.0228(14) -0.0277(13) 0.0096(9)
C69 0.0594(15) 0.0532(15) 0.0655(17) -0.0041(13) -0.0325(13) 0.0224(12)
C70 0.0365(11) 0.0388(12) 0.0677(16) -0.0118(11) -0.0094(10) 0.0117(9)
C71 0.0339(9) 0.0194(8) 0.0490(12) -0.0030(8) -0.0004(8) -0.0064(7)
C72 0.0587(15) 0.0334(12) 0.0669(17) 0.0104(12) 0.0082(13) -0.0117(11)
C73 0.0424(12) 0.0344(11) 0.0672(16) -0.0192(11) -0.0109(11) -0.0041(9)
C74 0.0301(10) 0.0312(10) 0.0812(18) -0.0143(11) -0.0034(10) -0.0061(8)
C75 0.0188(6) 0.0163(7) 0.0195(7) -0.0020(6) -0.0034(5) 0.0006(5)
C76 0.0206(7) 0.0153(7) 0.0186(7) -0.0010(5) -0.0029(5) 0.0020(5)
C77 0.0208(7) 0.0177(7) 0.0169(7) -0.0012(6) -0.0037(5) 0.0014(5)
C78 0.0241(7) 0.0215(8) 0.0233(8) -0.0021(6) -0.0070(6) -0.0022(6)
C79 0.0306(8) 0.0280(9) 0.0196(8) 0.0003(6) -0.0080(6) -0.0031(7)
C80 0.0561(13) 0.0354(11) 0.0383(11) -0.0083(9) -0.0152(10) -0.0135(10)
C81 0.0697(17) 0.0616(16) 0.0411(13) -0.0031(11) -0.0195(12) -0.0369(14)
C82 0.0232(7) 0.0163(7) 0.0197(7) -0.0019(6) -0.0022(6) -0.0002(5)
C83 0.0231(7) 0.0189(7) 0.0239(8) -0.0023(6) -0.0021(6) -0.0004(6)
C84 0.0278(8) 0.0183(7) 0.0267(8) -0.0035(6) -0.0026(6) 0.0024(6)
C85 0.0356(9) 0.0164(7) 0.0305(9) -0.0043(7) -0.0034(7) -0.0011(6)
C86 0.0302(8) 0.0219(8) 0.0287(9) -0.0023(7) -0.0045(7) -0.0064(6)
C87 0.0227(7) 0.0214(8) 0.0251(8) -0.0018(6) -0.0019(6) -0.0028(6)
C88 0.0347(9) 0.0265(9) 0.0409(11) -0.0019(8) -0.0086(8) -0.0113(7)
C89 0.0291(9) 0.0405(12) 0.0623(15) -0.0037(11) -0.0093(9) -0.0125(8)
C90 0.0518(13) 0.0423(12) 0.0531(14) -0.0137(11) -0.0181(11) -0.0111(10)
C91 0.0472(12) 0.0361(12) 0.0582(15) 0.0079(11) -0.0099(11) -0.0197(10)
C92 0.0309(9) 0.0223(8) 0.0436(11) -0.0068(8) -0.0031(8) 0.0076(7)
C93 0.0251(9) 0.0338(11) 0.0823(18) -0.0101(11) -0.0096(10) 0.0072(8)
C94 0.0442(11) 0.0324(10) 0.0474(12) -0.0053(9) -0.0114(9) 0.0125(9)
C95 0.0470(12) 0.0347(11) 0.0488(13) -0.0081(10) 0.0072(10) 0.0117(9)
C97 0.0468(12) 0.0251(9) 0.0501(13) -0.0079(9) -0.0015(10) 0.0107(8)
C98 0.0398(12) 0.0351(12) 0.086(2) 0.0007(12) -0.0046(12) 0.0132(9)
C99 0.085(2) 0.0503(15) 0.0651(18) -0.0244(14) 0.0086(15) 0.0219(15)
C100 0.0535(14) 0.0331(11) 0.0733(18) 0.0017(12) -0.0066(13) 0.0124(10)

loop_
_atom_type_symbol
_atom_type_description
_atom_type_scat_dispersion_real
_atom_type_scat_dispersion_imag
_atom_type_scat_source
C C 0.0033 0.0016 'International Tables Vol C Tables 4.2.6.8 and 6.1.1.4'
H H 0.0000 0.0000 'International Tables Vol C Tables 4.2.6.8 and 6.1.1.4'
N N 0.0061 0.0033 'International Tables Vol C Tables 4.2.6.8 and 6.1.1.4'
O O 0.0106 0.0060 'International Tables Vol C Tables 4.2.6.8 and 6.1.1.4'
Cl Cl 0.1484 0.1585 'International Tables Vol C Tables 4.2.6.8 and 6.1.1.4'

loop_
_geom_angle_atom_site_label_1
_geom_angle_atom_site_label_2
_geom_angle_atom_site_label_3
_geom_angle
_geom_angle_site_symmetry_1
_geom_angle_site_symmetry_3
_geom_angle_publ_flag
Cl1 C01 Cl2 114.2(2) . . ?
Cl3 C02 Cl4 113.18(13) . . ?
C20 O2 C19 117.31(18) . . ?
C2 O6 C3 118.76(15) . . ?
C15 O8 C14 119.01(14) . . ?
C11 O10 C10 120.13(18) . . ?
C80 O11 C78 118.49(16) . . ?
C59 O16 C58 117.21(15) . . ?
C47 O17 C48 117.56(16) . . ?
C54 O19 C50 117.36(13) . . ?
O7 C2 O6 123.5(2) . . ?
O7 C2 C1 127.1(2) . . ?
O6 C2 C1 109.4(2) . . ?
C4 C3 C5 122.52(16) . . ?
C4 C3 O6 119.75(15) . . ?
C5 C3 O6 117.58(15) . . ?
C19 C4 C3 118.30(16) 2_766 . ?
C96 C5 C3 116.83(15) . . ?
C96 C5 C6 122.89(14) . . ?
C3 C5 C6 120.27(14) . . ?
C32 C6 C7 115.58(13) . . ?
C32 C6 C5 111.13(14) . . ?
C7 C6 C5 109.42(13) . . ?
C14 C7 C8 117.63(15) . . ?
C14 C7 C6 117.98(14) . . ?
C8 C7 C6 124.31(15) . . ?
C9 C8 C7 122.43(15) . . ?
C8 C9 C10 116.71(15) . . ?
C8 C9 C17 124.12(15) . . ?
C10 C9 C17 119.16(15) . . ?
C13 C10 C9 123.09(16) . . ?
C13 C10 O10 117.58(15) . . ?
C9 C10 O10 119.20(15) . . ?
O1 C11 O10 121.2(3) . . ?
O1 C11 C12 127.3(3) . . ?
O10 C11 C12 111.2(3) . . ?
C10 C13 C14 117.84(16) . . ?
C13 C14 C7 122.17(15) . . ?
C13 C14 O8 121.37(15) . . ?
C7 C14 O8 116.38(15) . . ?
O9 C15 O8 123.32(17) . . ?
O9 C15 C16 126.47(18) . . ?
O8 C15 C16 110.21(17) . . ?
C18 C17 C9 111.79(13) . . ?
C18 C17 C22 111.67(14) . . ?
C9 C17 C22 115.73(14) . . ?
C19 C18 C96 117.34(15) . 2_766 ?
C19 C18 C17 120.14(15) . . ?
C96 C18 C17 122.46(15) 2_766 . ?
C4 C19 C18 122.14(16) 2_766 . ?
C4 C19 O2 120.97(16) 2_766 . ?
C18 C19 O2 116.84(15) . . ?
O3 C20 O2 123.2(2) . . ?
O3 C20 C21 127.0(3) . . ?
O2 C20 C21 109.7(3) . . ?
C23 C22 C27 118.36(17) . . ?
C23 C22 C17 122.05(16) . . ?
C27 C22 C17 119.33(16) . . ?
C22 C23 C24 122.59(19) . . ?
C25 C24 C23 117.04(19) . . ?
C25 C24 C28 122.4(2) . . ?
C23 C24 C28 120.5(2) . . ?
O4 C25 C24 118.3(2) . . ?
O4 C25 C26 119.23(19) . . ?
C24 C25 C26 122.50(18) . . ?
C27 C26 C25 116.96(18) . . ?
C27 C26 C97 120.52(19) . . ?
C25 C26 C97 122.51(18) . . ?
C26 C27 C22 122.45(18) . . ?
C31 C28 C29 108.1(3) . . ?
C31 C28 C24 111.0(2) . . ?
C29 C28 C24 111.1(2) . . ?
C31 C28 C30 105.9(3) . . ?
C29 C28 C30 110.6(3) . . ?
C24 C28 C30 110.0(3) . . ?
C37 C32 C33 119.02(16) . . ?
C37 C32 C6 121.68(15) . . ?
C33 C32 C6 119.22(15) . . ?
C32 C33 C34 122.20(17) . . ?
O5 C35 C34 116.32(18) . . ?
O5 C35 C36 120.56(19) . . ?
C34 C35 C36 123.12(17) . . ?
C33 C34 C35 116.69(16) . . ?
C33 C34 C42 120.66(19) . . ?
C35 C34 C42 122.62(18) . . ?
C37 C36 C35 116.62(17) . . ?
C37 C36 C38 120.50(17) . . ?
C35 C36 C38 122.88(17) . . ?
C40 C38 C39 105.7(2) . . ?
C40 C38 C36 110.27(18) . . ?
C39 C38 C36 111.52(17) . . ?
C40 C38 C41 111.24(19) . . ?
C39 C38 C41 107.4(2) . . ?
C36 C38 C41 110.6(2) . . ?
C32 C37 C36 122.29(16) . . ?
C45 C42 C44 107.4(2) . . ?
C45 C42 C34 111.78(18) . . ?
C44 C42 C34 109.9(2) . . ?
C45 C42 C43 107.2(2) . . ?
C44 C42 C43 110.3(2) . . ?
C34 C42 C43 110.23(19) . . ?
O18 C47 O17 122.2(2) . . ?
O18 C47 C46 127.5(3) . . ?
O17 C47 C46 110.3(2) . . ?
C49 C48 C53 122.95(14) . . ?
C49 C48 O17 118.47(14) . . ?
C53 C48 O17 118.50(14) . . ?
C48 C49 C50 117.87(14) . . ?
C49 C50 C51 122.54(14) . . ?
C49 C50 O19 121.02(14) . . ?
C51 C50 O19 116.43(14) . . ?
C50 C51 C52 117.23(14) . . ?
C50 C51 C75 117.86(13) . . ?
C52 C51 C75 124.91(13) . . ?
C53 C52 C51 122.39(14) . . ?
C48 C53 C52 116.99(14) . . ?
C48 C53 C56 118.00(14) . . ?
C52 C53 C56 125.00(13) . . ?
O20 C54 O19 123.14(16) . . ?
O20 C54 C55 126.13(17) . . ?
O19 C54 C55 110.71(16) . . ?
C57 C56 C53 110.81(13) . . ?
C57 C56 C61 112.06(13) . . ?
C53 C56 C61 115.42(13) . . ?
C58 C57 C77 117.17(14) . 2_575 ?
C58 C57 C56 120.56(14) . . ?
C77 C57 C56 122.25(14) 2_575 . ?
C79 C58 C57 122.39(16) 2_575 . ?
C79 C58 O16 120.10(15) 2_575 . ?
C57 C58 O16 117.48(14) . . ?
O15 C59 O16 123.50(19) . . ?
O15 C59 C60 126.3(2) . . ?
O16 C59 C60 110.2(2) . . ?
C62 C61 C66 118.63(15) . . ?
C62 C61 C56 122.00(15) . . ?
C66 C61 C56 119.16(14) . . ?
C61 C62 C63 122.55(16) . . ?
C62 C63 C64 116.96(16) . . ?
C62 C63 C67 120.75(16) . . ?
C64 C63 C67 122.24(16) . . ?
O14 C64 C63 117.11(16) . . ?
O14 C64 C65 120.15(16) . . ?
C63 C64 C65 122.74(16) . . ?
C66 C65 C64 116.90(16) . . ?
C66 C65 C71 120.79(16) . . ?
C64 C65 C71 122.32(16) . . ?
C61 C66 C65 122.19(16) . . ?
C68 C67 C70 107.3(2) . . ?
C68 C67 C69 107.2(2) . . ?
C70 C67 C69 110.39(19) . . ?
C68 C67 C63 111.18(16) . . ?
C70 C67 C63 111.22(18) . . ?
C69 C67 C63 109.5(2) . . ?
C74 C71 C72 107.2(2) . . ?
C74 C71 C65 111.98(15) . . ?
C72 C71 C65 110.57(19) . . ?
C74 C71 C73 106.03(19) . . ?
C72 C71 C73 110.73(19) . . ?
C65 C71 C73 110.19(17) . . ?
C82 C75 C51 115.09(13) . . ?
C82 C75 C76 111.21(12) . . ?
C51 C75 C76 111.36(12) . . ?
C77 C76 C78 117.12(15) . . ?
C77 C76 C75 123.30(14) . . ?
C78 C76 C75 119.59(14) . . ?
C76 C77 C57 122.63(14) . 2_575 ?
C79 C78 C76 122.45(15) . . ?
C79 C78 O11 119.93(14) . . ?
C76 C78 O11 117.43(15) . . ?
C78 C79 C58 118.19(15) . 2_575 ?
O12 C80 O11 122.7(2) . . ?
O12 C80 C81 126.9(2) . . ?
O11 C80 C81 110.4(2) . . ?
C83 C82 C87 118.72(15) . . ?
C83 C82 C75 121.33(14) . . ?
C87 C82 C75 119.91(14) . . ?
C82 C83 C84 122.30(15) . . ?
C83 C84 C85 116.86(15) . . ?
C83 C84 C92 120.27(15) . . ?
C85 C84 C92 122.87(15) . . ?
O13 C85 C86 116.20(16) . . ?
O13 C85 C84 120.90(16) . . ?
C86 C85 C84 122.90(15) . . ?
C87 C86 C85 116.60(15) . . ?
C87 C86 C88 120.59(16) . . ?
C85 C86 C88 122.80(16) . . ?
C82 C87 C86 122.60(15) . . ?
C90 C88 C89 107.43(18) . . ?
C90 C88 C91 109.47(18) . . ?
C89 C88 C91 106.07(19) . . ?
C90 C88 C86 110.78(17) . . ?
C89 C88 C86 111.92(16) . . ?
C91 C88 C86 110.99(17) . . ?
C93 C92 C95 106.76(19) . . ?
C93 C92 C84 111.29(15) . . ?
C95 C92 C84 111.14(17) . . ?
C93 C92 C94 106.48(19) . . ?
C95 C92 C94 111.29(16) . . ?
C84 C92 C94 109.76(17) . . ?
C18 C96 C5 122.78(15) 2_766 . ?
C100 C97 C98 106.1(2) . . ?
C100 C97 C99 111.0(2) . . ?
C98 C97 C99 108.0(2) . . ?
C100 C97 C26 110.50(19) . . ?
C98 C97 C26 111.57(17) . . ?
C99 C97 C26 109.6(2) . . ?

loop_
_geom_bond_atom_site_label_1
_geom_bond_atom_site_label_2
_geom_bond_distance
_geom_bond_site_symmetry_2
_geom_bond_publ_flag
C01 Cl1 1.523(8) . ?
C01 Cl2 1.962(8) . ?
C02 Cl3 1.745(2) . ?
C02 Cl4 1.748(2) . ?
O1 C11 1.205(4) . ?
O2 C20 1.370(3) . ?
O2 C19 1.404(2) . ?
O3 C20 1.194(4) . ?
O4 C25 1.389(3) . ?
O5 C35 1.386(2) . ?
O6 C2 1.353(3) . ?
O6 C3 1.397(2) . ?
O7 C2 1.186(3) . ?
O8 C15 1.371(2) . ?
O8 C14 1.3978(19) . ?
O9 C15 1.193(3) . ?
O10 C11 1.309(3) . ?
O10 C10 1.407(2) . ?
O11 C80 1.365(3) . ?
O11 C78 1.3991(19) . ?
O12 C80 1.182(3) . ?
O13 C85 1.382(2) . ?
O14 C64 1.383(2) . ?
O15 C59 1.197(3) . ?
O16 C59 1.364(2) . ?
O16 C58 1.404(2) . ?
O17 C47 1.347(3) . ?
O17 C48 1.4050(19) . ?
O18 C47 1.193(3) . ?
O19 C54 1.3708(19) . ?
O19 C50 1.4020(19) . ?
O20 C54 1.189(2) . ?
C1 C2 1.493(3) . ?
C3 C4 1.381(3) . ?
C3 C5 1.392(2) . ?
C4 C19 1.379(2) 2_766 ?
C5 C96 1.392(2) . ?
C5 C6 1.528(2) . ?
C6 C32 1.518(2) . ?
C6 C7 1.525(2) . ?
C7 C14 1.392(2) . ?
C7 C8 1.394(2) . ?
C8 C9 1.394(2) . ?
C9 C10 1.394(2) . ?
C9 C17 1.522(2) . ?
C10 C13 1.380(2) . ?
C11 C12 1.497(4) . ?
C13 C14 1.383(2) . ?
C15 C16 1.496(3) . ?
C17 C18 1.521(2) . ?
C17 C22 1.524(2) . ?
C18 C19 1.390(2) . ?
C18 C96 1.391(2) 2_766 ?
C19 C4 1.379(2) 2_766 ?
C20 C21 1.496(4) . ?
C22 C23 1.380(3) . ?
C22 C27 1.392(2) . ?
C23 C24 1.400(3) . ?
C24 C25 1.396(3) . ?
C24 C28 1.539(3) . ?
C25 C26 1.415(3) . ?
C26 C27 1.389(3) . ?
C26 C97 1.546(3) . ?
C28 C31 1.527(4) . ?
C28 C29 1.530(5) . ?
C28 C30 1.559(5) . ?
C32 C37 1.378(2) . ?
C32 C33 1.392(2) . ?
C33 C34 1.394(3) . ?
C35 C34 1.405(3) . ?
C35 C36 1.408(3) . ?
C34 C42 1.543(3) . ?
C36 C37 1.399(2) . ?
C36 C38 1.541(3) . ?
C38 C40 1.535(3) . ?
C38 C39 1.537(3) . ?
C38 C41 1.543(4) . ?
C42 C45 1.526(4) . ?
C42 C44 1.539(4) . ?
C42 C43 1.552(4) . ?
C46 C47 1.496(3) . ?
C48 C49 1.379(2) . ?
C48 C53 1.395(2) . ?
C49 C50 1.382(2) . ?
C50 C51 1.396(2) . ?
C51 C52 1.397(2) . ?
C51 C75 1.522(2) . ?
C52 C53 1.397(2) . ?
C53 C56 1.523(2) . ?
C54 C55 1.490(3) . ?
C56 C57 1.518(2) . ?
C56 C61 1.534(2) . ?
C57 C58 1.387(2) . ?
C57 C77 1.392(2) 2_575 ?
C58 C79 1.383(2) 2_575 ?
C59 C60 1.496(3) . ?
C61 C62 1.383(2) . ?
C61 C66 1.392(2) . ?
C62 C63 1.399(2) . ?
C63 C64 1.399(3) . ?
C63 C67 1.543(3) . ?
C64 C65 1.414(3) . ?
C65 C66 1.397(2) . ?
C65 C71 1.541(3) . ?
C67 C68 1.531(3) . ?
C67 C70 1.537(3) . ?
C67 C69 1.541(4) . ?
C71 C74 1.533(3) . ?
C71 C72 1.541(3) . ?
C71 C73 1.545(3) . ?
C75 C82 1.520(2) . ?
C75 C76 1.525(2) . ?
C76 C77 1.391(2) . ?
C76 C78 1.392(2) . ?
C77 C57 1.392(2) 2_575 ?
C78 C79 1.376(3) . ?
C79 C58 1.383(2) 2_575 ?
C80 C81 1.485(3) . ?
C82 C83 1.386(2) . ?
C82 C87 1.390(2) . ?
C83 C84 1.393(2) . ?
C84 C85 1.417(2) . ?
C84 C92 1.540(2) . ?
C85 C86 1.402(3) . ?
C86 C87 1.397(2) . ?
C86 C88 1.541(2) . ?
C88 C90 1.534(3) . ?
C88 C89 1.536(3) . ?
C88 C91 1.538(3) . ?
C92 C93 1.533(3) . ?
C92 C95 1.537(3) . ?
C92 C94 1.543(3) . ?
C96 C18 1.391(2) 2_766 ?
C97 C100 1.527(4) . ?
C97 C98 1.533(4) . ?
C97 C99 1.543(3) . ?
